data_4119510
loop_
_publ_author_name
'Jordan M. Hoyt'
'Kevin T. Sylvester'
'Scott P. Semproni'
'Paul J. Chirik'

_publ_section_title
;
 Synthesis and Electronic Structure of Bis(imino)pyridine Iron
 Metallacyclic Intermediates in Iron-Catalyzed Cyclization Reactions
;
_journal_name_full 'Journal of the American Chemical Society'
_journal_page_first 4862
_journal_page_last 4877
_journal_paper_doi 10.1021/ja400895j
_journal_volume 135
_journal_year 2013
_chemical_formula_sum 'C47 H59 Fe N4 O2 S'
_chemical_formula_weight 799.89
_chemical_name_systematic
;
 ?
;
_space_group_IT_number 2
_symmetry_cell_setting triclinic
_symmetry_space_group_name_Hall '-P 1'
_symmetry_space_group_name_H-M 'P -1'
_atom_sites_solution_hydrogens geom
_atom_sites_solution_primary direct
_atom_sites_solution_secondary difmap
_audit_creation_method SHELXL-97
_cell_angle_alpha 82.177(7)
_cell_angle_beta 82.496(6)
_cell_angle_gamma 72.153(6)
_cell_formula_units_Z 2
_cell_length_a 10.271(3)
_cell_length_b 12.975(4)
_cell_length_c 16.920(5)
_cell_measurement_reflns_used 8583
_cell_measurement_temperature 100(2)
_cell_measurement_theta_max 26.77
_cell_measurement_theta_min 3.09
_cell_volume 2116.9(11)
_computing_structure_refinement 'SHELXL-97 (Sheldrick, 2008)'
_diffrn_ambient_temperature 100(2)
_diffrn_measured_fraction_theta_full 'ACTA 50'
_diffrn_measured_fraction_theta_max 0.961
_diffrn_measurement_device_type 'Bruker APEX II CCD'
_diffrn_measurement_method 'phi and omega scans'
_diffrn_radiation_monochromator graphite
_diffrn_radiation_source 'fine-focus sealed tube'
_diffrn_radiation_type MoK\a
_diffrn_radiation_wavelength 0.71073
_diffrn_reflns_av_R_equivalents 0.0359
_diffrn_reflns_av_sigmaI/netI 0.0552
_diffrn_reflns_limit_h_max 12
_diffrn_reflns_limit_h_min -12
_diffrn_reflns_limit_k_max 16
_diffrn_reflns_limit_k_min -16
_diffrn_reflns_limit_l_max 21
_diffrn_reflns_limit_l_min -21
_diffrn_reflns_number 17022
_diffrn_reflns_theta_full 'ACTA 50'
_diffrn_reflns_theta_max 26.73
_diffrn_reflns_theta_min 1.96
_exptl_absorpt_coefficient_mu 0.448
_exptl_absorpt_correction_T_max 0.7454
_exptl_absorpt_correction_T_min 0.6448
_exptl_absorpt_correction_type multi-scan
_exptl_absorpt_process_details 'SADABS V2008/1 (Bruker AXS)'
_exptl_crystal_colour brown
_exptl_crystal_density_diffrn 1.255
_exptl_crystal_description plate
_exptl_crystal_F_000 854
_exptl_crystal_size_max 0.328
_exptl_crystal_size_mid 0.23
_exptl_crystal_size_min 0.056
_refine_diff_density_max 1.029
_refine_diff_density_min -0.502
_refine_diff_density_rms 0.097
_refine_ls_extinction_method none
_refine_ls_goodness_of_fit_ref 1.207
_refine_ls_hydrogen_treatment constr
_refine_ls_matrix_type full
_refine_ls_number_parameters 509
_refine_ls_number_reflns 8654
_refine_ls_number_restraints 0
_refine_ls_restrained_S_all 1.207
_refine_ls_R_factor_all 0.0956
_refine_ls_R_factor_gt 0.0772
_refine_ls_shift/su_max 0.000
_refine_ls_shift/su_mean 0.000
_refine_ls_structure_factor_coef Fsqd
_refine_ls_weighting_details 'calc w=1/[\s^2^(Fo^2^)+(0.0000P)^2^+12.6787P] where P=(Fo^2^+2Fc^2^)/3'
_refine_ls_weighting_scheme calc
_refine_ls_wR_factor_gt 0.1870
_refine_ls_wR_factor_ref 0.1940
_reflns_number_gt 6958
_reflns_number_total 8654
_reflns_threshold_expression >2\s(I)
_cod_data_source_file ja400895j_si_001_6.cif
_cod_data_source_block jmh21
_cod_database_code 4119510

loop_
_symmetry_equiv_pos_as_xyz
'x, y, z'
'-x, -y, -z'

loop_
_atom_site_label
_atom_site_type_symbol
_atom_site_fract_x
_atom_site_fract_y
_atom_site_fract_z
_atom_site_U_iso_or_equiv
_atom_site_adp_type
_atom_site_occupancy
_atom_site_symmetry_multiplicity
_atom_site_calc_flag
_atom_site_refinement_flags
_atom_site_disorder_assembly
_atom_site_disorder_group
C1 C 0.7076(5) 0.0300(4) 0.1527(3) 0.0216(10) Uani 1 1 d . . .
H1A H 0.6595 -0.0042 0.1217 0.026 Uiso 1 1 calc R . .
H1B H 0.7399 -0.0215 0.1998 0.026 Uiso 1 1 calc R . .
C2 C 0.6090(5) 0.1340(4) 0.1806(3) 0.0170(9) Uani 1 1 d . . .
C3 C 0.6622(5) 0.2192(4) 0.1912(3) 0.0168(9) Uani 1 1 d . . .
C4 C 0.7992(5) 0.2174(4) 0.1722(3) 0.0196(10) Uani 1 1 d . . .
C5 C 0.8375(5) 0.3103(4) 0.1786(3) 0.0214(10) Uani 1 1 d . . .
H5 H 0.9313 0.3088 0.1698 0.026 Uiso 1 1 calc R . .
C6 C 0.7351(5) 0.4061(4) 0.1983(3) 0.0208(10) Uani 1 1 d . B .
C7 C 0.6007(5) 0.4035(4) 0.2151(3) 0.0166(9) Uani 1 1 d . . .
C8 C 0.4836(5) 0.4990(4) 0.2220(3) 0.0182(9) Uani 1 1 d . B .
C9 C 0.5122(6) 0.6071(4) 0.2108(4) 0.0308(12) Uani 1 1 d . . .
H9A H 0.4410 0.6586 0.2434 0.037 Uiso 1 1 calc R A 1
H9B H 0.5070 0.6369 0.1538 0.037 Uiso 1 1 calc R A 1
C10A C 0.6554(8) 0.5970(6) 0.2356(5) 0.0259(16) Uani 0.720(10) 1 d P B 1
H10A H 0.6745 0.6679 0.2214 0.031 Uiso 0.720(10) 1 calc PR B 1
H10B H 0.6542 0.5805 0.2945 0.031 Uiso 0.720(10) 1 calc PR B 1
C10B C 0.651(2) 0.6070(15) 0.1756(12) 0.0259(16) Uani 0.280(10) 1 d P B 2
H10C H 0.6682 0.6725 0.1902 0.031 Uiso 0.280(10) 1 calc PR B 2
H10D H 0.6502 0.6152 0.1166 0.031 Uiso 0.280(10) 1 calc PR B 2
C11 C 0.7686(5) 0.5114(4) 0.1973(3) 0.0267(11) Uani 1 1 d . . .
H11A H 0.8519 0.4972 0.2255 0.032 Uiso 1 1 calc R B 1
H11B H 0.7897 0.5388 0.1411 0.032 Uiso 1 1 calc R B 1
C12 C 0.9000(5) 0.1146(4) 0.1436(3) 0.0255(11) Uani 1 1 d . . .
H12A H 0.9424 0.0672 0.1901 0.031 Uiso 1 1 calc R . .
H12B H 0.9741 0.1336 0.1066 0.031 Uiso 1 1 calc R . .
C13 C 0.8304(5) 0.0523(5) 0.1006(4) 0.0311(12) Uani 1 1 d . . .
H13A H 0.7996 0.0954 0.0499 0.037 Uiso 1 1 calc R . .
H13B H 0.8975 -0.0175 0.0871 0.037 Uiso 1 1 calc R . .
C14 C 0.4127(4) 0.0715(4) 0.1857(3) 0.0161(9) Uani 1 1 d . . .
C15 C 0.4256(5) -0.0201(4) 0.2432(3) 0.0178(9) Uani 1 1 d . . .
C16 C 0.3589(5) -0.0955(4) 0.2342(3) 0.0218(10) Uani 1 1 d . . .
H16 H 0.3665 -0.1576 0.2722 0.026 Uiso 1 1 calc R . .
C17 C 0.2807(5) -0.0811(4) 0.1697(3) 0.0216(10) Uani 1 1 d . . .
H17 H 0.2359 -0.1335 0.1639 0.026 Uiso 1 1 calc R . .
C18 C 0.2684(5) 0.0089(4) 0.1144(3) 0.0214(10) Uani 1 1 d . . .
H18 H 0.2148 0.0176 0.0709 0.026 Uiso 1 1 calc R . .
C19 C 0.3325(4) 0.0874(4) 0.1206(3) 0.0171(9) Uani 1 1 d . . .
C20 C 0.5062(5) -0.0368(4) 0.3156(3) 0.0237(11) Uani 1 1 d . . .
H20 H 0.5586 0.0178 0.3084 0.028 Uiso 1 1 calc R . .
C21 C 0.4074(6) -0.0180(5) 0.3923(3) 0.0320(12) Uani 1 1 d . . .
H21A H 0.3477 0.0573 0.3884 0.048 Uiso 1 1 calc R . .
H21B H 0.4604 -0.0313 0.4387 0.048 Uiso 1 1 calc R . .
H21C H 0.3511 -0.0679 0.3986 0.048 Uiso 1 1 calc R . .
C22 C 0.6093(6) -0.1515(4) 0.3248(4) 0.0307(12) Uani 1 1 d . . .
H22A H 0.5593 -0.2054 0.3412 0.046 Uiso 1 1 calc R . .
H22B H 0.6704 -0.1548 0.3656 0.046 Uiso 1 1 calc R . .
H22C H 0.6639 -0.1672 0.2735 0.046 Uiso 1 1 calc R . .
C23 C 0.3244(5) 0.1842(4) 0.0581(3) 0.0191(10) Uani 1 1 d . . .
H23 H 0.3283 0.2460 0.0863 0.023 Uiso 1 1 calc R . .
C24 C 0.1925(5) 0.2224(5) 0.0164(3) 0.0284(12) Uani 1 1 d . . .
H24A H 0.1875 0.1649 -0.0140 0.043 Uiso 1 1 calc R . .
H24B H 0.1921 0.2879 -0.0202 0.043 Uiso 1 1 calc R . .
H24C H 0.1132 0.2391 0.0566 0.043 Uiso 1 1 calc R . .
C25 C 0.4491(5) 0.1601(5) -0.0045(3) 0.0290(12) Uani 1 1 d . . .
H25A H 0.5337 0.1403 0.0223 0.043 Uiso 1 1 calc R . .
H25B H 0.4448 0.2249 -0.0425 0.043 Uiso 1 1 calc R . .
H25C H 0.4485 0.0997 -0.0334 0.043 Uiso 1 1 calc R . .
C26 C 0.2424(5) 0.5763(4) 0.2211(3) 0.0204(10) Uani 1 1 d . B .
C27 C 0.2009(5) 0.6108(4) 0.1447(3) 0.0269(11) Uani 1 1 d . . .
C28 C 0.0828(6) 0.6997(5) 0.1336(4) 0.0371(14) Uani 1 1 d . . .
H28 H 0.0551 0.7249 0.0812 0.045 Uiso 1 1 calc R . .
C29 C 0.0082(6) 0.7495(5) 0.1976(4) 0.0438(16) Uani 1 1 d . . .
H29 H -0.0717 0.8093 0.1899 0.053 Uiso 1 1 calc R . .
C30 C 0.0481(6) 0.7135(5) 0.2741(4) 0.0432(16) Uani 1 1 d . . .
H30 H -0.0055 0.7488 0.3182 0.052 Uiso 1 1 calc R . .
C31 C 0.1652(6) 0.6264(4) 0.2877(3) 0.0303(12) Uani 1 1 d . . .
C32 C 0.2771(7) 0.5557(5) 0.0719(3) 0.0392(15) Uani 1 1 d . . .
H32 H 0.3573 0.4948 0.0903 0.047 Uiso 1 1 calc R . .
C33 C 0.3328(8) 0.6315(7) 0.0090(4) 0.0510(18) Uani 1 1 d . . .
H33A H 0.2563 0.6923 -0.0100 0.076 Uiso 1 1 calc R . .
H33B H 0.3824 0.5912 -0.0362 0.076 Uiso 1 1 calc R . .
H33C H 0.3954 0.6596 0.0327 0.076 Uiso 1 1 calc R . .
C34 C 0.1858(11) 0.5060(6) 0.0338(4) 0.068(3) Uani 1 1 d . . .
H34A H 0.1541 0.4545 0.0737 0.102 Uiso 1 1 calc R . .
H34B H 0.2386 0.4677 -0.0115 0.102 Uiso 1 1 calc R . .
H34C H 0.1063 0.5639 0.0150 0.102 Uiso 1 1 calc R . .
C35 C 0.2051(7) 0.5850(5) 0.3713(3) 0.0386(15) Uani 1 1 d . . .
H35 H 0.2575 0.5061 0.3711 0.046 Uiso 1 1 calc R . .
C36 C 0.0806(8) 0.5939(6) 0.4334(4) 0.0461(17) Uani 1 1 d . . .
H36A H 0.0316 0.6708 0.4384 0.069 Uiso 1 1 calc R . .
H36B H 0.1115 0.5580 0.4853 0.069 Uiso 1 1 calc R . .
H36C H 0.0189 0.5585 0.4161 0.069 Uiso 1 1 calc R . .
C37 C 0.2985(9) 0.6424(8) 0.3978(4) 0.067(2) Uani 1 1 d . . .
H37A H 0.3866 0.6247 0.3647 0.100 Uiso 1 1 calc R . .
H37B H 0.3140 0.6183 0.4541 0.100 Uiso 1 1 calc R . .
H37C H 0.2550 0.7213 0.3915 0.100 Uiso 1 1 calc R . .
C38 C 0.2511(6) 0.2865(5) 0.4307(3) 0.0285(12) Uani 1 1 d . B .
H38A H 0.2211 0.2244 0.4588 0.034 Uiso 1 1 calc R . .
H38B H 0.1886 0.3544 0.4507 0.034 Uiso 1 1 calc R . .
C39 C 0.3957(8) 0.2738(7) 0.4464(4) 0.0516(19) Uani 1 1 d . . .
H39 H 0.4677 0.2184 0.4224 0.062 Uiso 1 1 calc R . .
C40 C 0.4278(12) 0.3342(9) 0.4910(6) 0.086(3) Uani 1 1 d . . .
H40A H 0.3579 0.3901 0.5157 0.104 Uiso 1 1 calc R . .
H40B H 0.5213 0.3226 0.4990 0.104 Uiso 1 1 calc R . .
C41 C 0.0256(5) 0.2186(4) 0.3405(3) 0.0217(10) Uani 1 1 d . . .
C42 C 0.0852(5) 0.1161(4) 0.3154(3) 0.0259(11) Uani 1 1 d . . .
H42 H 0.1651 0.1030 0.2785 0.031 Uiso 1 1 calc R . .
C43 C 0.0284(5) 0.0320(5) 0.3442(3) 0.0272(11) Uani 1 1 d . . .
H43 H 0.0701 -0.0385 0.3272 0.033 Uiso 1 1 calc R . .
C44 C -0.0898(6) 0.0509(5) 0.3981(3) 0.0330(13) Uani 1 1 d . . .
C45 C -0.1496(7) 0.1551(6) 0.4209(4) 0.0473(18) Uani 1 1 d . . .
H45 H -0.2312 0.1693 0.4565 0.057 Uiso 1 1 calc R . .
C46 C -0.0927(6) 0.2394(5) 0.3928(4) 0.0370(14) Uani 1 1 d . . .
H46 H -0.1345 0.3102 0.4093 0.044 Uiso 1 1 calc R . .
C47 C -0.1488(8) -0.0420(6) 0.4317(4) 0.0517(19) Uani 1 1 d . . .
H47A H -0.1185 -0.0704 0.4850 0.078 Uiso 1 1 calc R . .
H47B H -0.1167 -0.1001 0.3960 0.078 Uiso 1 1 calc R . .
H47C H -0.2494 -0.0153 0.4356 0.078 Uiso 1 1 calc R . .
N1 N 0.4742(4) 0.1539(3) 0.1946(2) 0.0153(8) Uani 1 1 d . . .
N2 N 0.5649(4) 0.3101(3) 0.2169(2) 0.0168(8) Uani 1 1 d . . .
N3 N 0.3620(4) 0.4840(3) 0.2296(2) 0.0167(8) Uani 1 1 d . . .
N4 N 0.2469(4) 0.2905(3) 0.3443(2) 0.0204(9) Uani 1 1 d . . .
O1 O 0.1452(3) 0.3239(3) 0.2223(2) 0.0225(7) Uani 1 1 d . . .
O2 O 0.0050(4) 0.4213(3) 0.3357(2) 0.0285(8) Uani 1 1 d . . .
S1 S 0.10373(12) 0.32340(10) 0.30898(7) 0.0202(3) Uani 1 1 d . B .
Fe1 Fe 0.37098(7) 0.30940(5) 0.24325(4) 0.01442(17) Uani 1 1 d . B .

loop_
_atom_site_aniso_label
_atom_site_aniso_U_11
_atom_site_aniso_U_22
_atom_site_aniso_U_33
_atom_site_aniso_U_23
_atom_site_aniso_U_13
_atom_site_aniso_U_12
C1 0.019(2) 0.017(2) 0.030(3) -0.007(2) -0.002(2) -0.0042(19)
C2 0.017(2) 0.020(2) 0.015(2) -0.0035(18) -0.0006(17) -0.0058(19)
C3 0.018(2) 0.015(2) 0.018(2) -0.0017(18) -0.0018(18) -0.0056(18)
C4 0.015(2) 0.023(3) 0.020(2) -0.0029(19) -0.0005(18) -0.0037(19)
C5 0.017(2) 0.028(3) 0.023(2) -0.005(2) -0.0026(19) -0.010(2)
C6 0.021(2) 0.023(3) 0.022(2) -0.001(2) -0.0037(19) -0.011(2)
C7 0.017(2) 0.018(2) 0.017(2) -0.0050(18) -0.0018(17) -0.0077(18)
C8 0.023(2) 0.019(2) 0.014(2) -0.0034(18) -0.0016(18) -0.0079(19)
C9 0.026(3) 0.019(3) 0.048(3) -0.006(2) 0.005(2) -0.009(2)
C10A 0.038(4) 0.020(3) 0.028(3) -0.011(3) 0.007(3) -0.022(3)
C10B 0.038(4) 0.020(3) 0.028(3) -0.011(3) 0.007(3) -0.022(3)
C11 0.025(3) 0.028(3) 0.032(3) -0.005(2) -0.002(2) -0.015(2)
C12 0.012(2) 0.027(3) 0.035(3) -0.009(2) -0.002(2) 0.000(2)
C13 0.023(3) 0.028(3) 0.039(3) -0.010(2) 0.006(2) -0.004(2)
C14 0.012(2) 0.020(2) 0.016(2) -0.0068(18) 0.0026(17) -0.0037(18)
C15 0.017(2) 0.015(2) 0.022(2) -0.0048(18) 0.0013(18) -0.0050(18)
C16 0.024(2) 0.016(2) 0.025(3) -0.0043(19) 0.004(2) -0.0069(19)
C17 0.018(2) 0.020(2) 0.027(3) -0.011(2) 0.0050(19) -0.0057(19)
C18 0.016(2) 0.023(3) 0.024(3) -0.011(2) 0.0034(19) -0.0034(19)
C19 0.010(2) 0.019(2) 0.022(2) -0.0085(19) 0.0032(17) -0.0035(17)
C20 0.027(3) 0.022(3) 0.024(3) -0.001(2) -0.005(2) -0.010(2)
C21 0.038(3) 0.035(3) 0.023(3) -0.003(2) -0.004(2) -0.010(3)
C22 0.027(3) 0.023(3) 0.039(3) 0.004(2) -0.011(2) -0.003(2)
C23 0.016(2) 0.022(2) 0.020(2) -0.0065(19) -0.0016(18) -0.0059(19)
C24 0.024(3) 0.029(3) 0.033(3) -0.001(2) -0.006(2) -0.007(2)
C25 0.021(3) 0.038(3) 0.026(3) 0.001(2) 0.001(2) -0.009(2)
C26 0.021(2) 0.013(2) 0.027(3) -0.0041(19) 0.0036(19) -0.0057(19)
C27 0.028(3) 0.019(3) 0.035(3) -0.003(2) -0.008(2) -0.006(2)
C28 0.029(3) 0.027(3) 0.051(4) 0.000(3) -0.014(3) 0.000(2)
C29 0.028(3) 0.031(3) 0.060(4) 0.002(3) -0.005(3) 0.008(3)
C30 0.036(3) 0.030(3) 0.051(4) -0.010(3) 0.019(3) 0.001(3)
C31 0.031(3) 0.022(3) 0.035(3) -0.005(2) 0.008(2) -0.005(2)
C32 0.055(4) 0.028(3) 0.027(3) -0.006(2) -0.014(3) 0.004(3)
C33 0.056(4) 0.068(5) 0.033(3) -0.008(3) 0.000(3) -0.025(4)
C34 0.143(9) 0.044(4) 0.032(4) -0.006(3) -0.013(4) -0.048(5)
C35 0.052(4) 0.030(3) 0.028(3) -0.009(2) 0.014(3) -0.009(3)
C36 0.072(5) 0.044(4) 0.030(3) -0.017(3) 0.018(3) -0.031(4)
C37 0.076(6) 0.110(7) 0.028(4) 0.004(4) -0.002(3) -0.054(5)
C38 0.040(3) 0.029(3) 0.020(3) -0.002(2) 0.004(2) -0.018(2)
C39 0.066(5) 0.068(5) 0.032(3) 0.016(3) -0.027(3) -0.036(4)
C40 0.106(8) 0.089(7) 0.087(7) 0.020(6) -0.063(6) -0.052(6)
C41 0.018(2) 0.028(3) 0.022(2) -0.003(2) 0.0011(19) -0.013(2)
C42 0.022(2) 0.030(3) 0.027(3) -0.009(2) 0.005(2) -0.010(2)
C43 0.027(3) 0.031(3) 0.026(3) -0.010(2) 0.004(2) -0.013(2)
C44 0.036(3) 0.043(3) 0.028(3) -0.015(3) 0.011(2) -0.026(3)
C45 0.045(4) 0.054(4) 0.052(4) -0.029(3) 0.034(3) -0.034(3)
C46 0.037(3) 0.039(3) 0.041(3) -0.023(3) 0.020(3) -0.022(3)
C47 0.061(4) 0.056(4) 0.054(4) -0.024(3) 0.025(3) -0.043(4)
N1 0.0140(18) 0.0162(19) 0.0172(19) -0.0021(15) -0.0014(15) -0.0063(15)
N2 0.0157(19) 0.016(2) 0.019(2) -0.0023(15) 0.0015(15) -0.0061(15)
N3 0.0154(18) 0.017(2) 0.0166(19) -0.0043(15) 0.0016(15) -0.0040(15)
N4 0.019(2) 0.025(2) 0.019(2) -0.0024(17) -0.0025(16) -0.0095(17)
O1 0.0196(17) 0.0274(19) 0.0209(17) -0.0041(14) 0.0014(14) -0.0082(15)
O2 0.0211(18) 0.0237(19) 0.036(2) -0.0071(16) 0.0068(15) -0.0027(15)
S1 0.0158(5) 0.0235(6) 0.0215(6) -0.0048(5) 0.0018(4) -0.0067(5)
Fe1 0.0123(3) 0.0137(3) 0.0171(3) -0.0020(2) 0.0001(2) -0.0041(2)

loop_
_atom_type_symbol
_atom_type_description
_atom_type_scat_dispersion_real
_atom_type_scat_dispersion_imag
_atom_type_scat_source
C C 0.0033 0.0016 'International Tables Vol C Tables 4.2.6.8 and 6.1.1.4'
H H 0.0000 0.0000 'International Tables Vol C Tables 4.2.6.8 and 6.1.1.4'
N N 0.0061 0.0033 'International Tables Vol C Tables 4.2.6.8 and 6.1.1.4'
O O 0.0106 0.0060 'International Tables Vol C Tables 4.2.6.8 and 6.1.1.4'
S S 0.1246 0.1234 'International Tables Vol C Tables 4.2.6.8 and 6.1.1.4'
Fe Fe 0.3463 0.8444 'International Tables Vol C Tables 4.2.6.8 and 6.1.1.4'

loop_
_geom_angle_atom_site_label_1
_geom_angle_atom_site_label_2
_geom_angle_atom_site_label_3
_geom_angle
C2 C1 C13 110.9(4)
N1 C2 C3 116.2(4)
N1 C2 C1 125.3(4)
C3 C2 C1 118.5(4)
N2 C3 C4 121.1(4)
N2 C3 C2 114.2(4)
C4 C3 C2 124.5(4)
C3 C4 C5 119.4(4)
C3 C4 C12 117.9(4)
C5 C4 C12 122.7(4)
C4 C5 C6 119.1(4)
C7 C6 C5 118.7(4)
C7 C6 C11 120.0(4)
C5 C6 C11 121.2(4)
N2 C7 C6 122.3(4)
N2 C7 C8 113.1(4)
C6 C7 C8 124.1(4)
N3 C8 C7 116.8(4)
N3 C8 C9 125.9(4)
C7 C8 C9 117.0(4)
C10B C9 C8 116.0(8)
C8 C9 C10A 111.5(5)
C11 C10A C9 113.7(5)
C9 C10B C11 118.4(13)
C10A C11 C6 113.3(5)
C10B C11 C6 111.5(8)
C4 C12 C13 111.8(4)
C1 C13 C12 111.1(4)
C15 C14 C19 121.1(4)
C15 C14 N1 120.6(4)
C19 C14 N1 118.3(4)
C16 C15 C14 118.6(4)
C16 C15 C20 119.1(4)
C14 C15 C20 122.2(4)
C15 C16 C17 120.7(5)
C18 C17 C16 120.0(5)
C17 C18 C19 121.8(5)
C18 C19 C14 117.8(5)
C18 C19 C23 122.1(4)
C14 C19 C23 120.1(4)
C15 C20 C21 110.2(4)
C15 C20 C22 111.9(4)
C21 C20 C22 109.6(4)
C19 C23 C24 114.3(4)
C19 C23 C25 110.7(4)
C24 C23 C25 109.7(4)
C27 C26 C31 120.7(5)
C27 C26 N3 117.4(4)
C31 C26 N3 121.7(5)
C26 C27 C28 119.5(5)
C26 C27 C32 122.5(5)
C28 C27 C32 118.0(5)
C29 C28 C27 120.1(6)
C28 C29 C30 120.3(5)
C29 C30 C31 121.4(6)
C30 C31 C26 117.9(5)
C30 C31 C35 121.1(5)
C26 C31 C35 121.0(5)
C27 C32 C33 113.1(5)
C27 C32 C34 110.9(6)
C33 C32 C34 109.7(5)
C31 C35 C37 112.4(5)
C31 C35 C36 112.7(6)
C37 C35 C36 109.0(5)
N4 C38 C39 108.3(5)
C40 C39 C38 123.4(9)
C42 C41 C46 120.5(5)
C42 C41 S1 120.2(4)
C46 C41 S1 119.3(4)
C41 C42 C43 120.1(5)
C42 C43 C44 120.3(5)
C45 C44 C43 118.5(5)
C45 C44 C47 121.4(5)
C43 C44 C47 120.1(5)
C44 C45 C46 121.5(5)
C41 C46 C45 119.1(5)
C2 N1 C14 119.6(4)
C2 N1 Fe1 113.5(3)
C14 N1 Fe1 126.5(3)
C7 N2 C3 118.8(4)
C7 N2 Fe1 120.9(3)
C3 N2 Fe1 119.8(3)
C8 N3 C26 119.5(4)
C8 N3 Fe1 113.0(3)
C26 N3 Fe1 127.2(3)
C38 N4 S1 119.3(3)
C38 N4 Fe1 137.3(3)
S1 N4 Fe1 100.5(2)
S1 O1 Fe1 91.01(17)
O2 S1 O1 116.6(2)
O2 S1 N4 115.4(2)
O1 S1 N4 101.6(2)
O2 S1 C41 105.2(2)
O1 S1 C41 109.2(2)
N4 S1 C41 108.6(2)
N2 Fe1 N4 136.46(16)
N2 Fe1 N1 75.63(15)
N4 Fe1 N1 111.46(16)
N2 Fe1 N3 75.15(15)
N4 Fe1 N3 104.90(15)
N1 Fe1 N3 143.37(14)
N2 Fe1 O1 158.49(14)
N4 Fe1 O1 65.03(14)
N1 Fe1 O1 98.73(13)
N3 Fe1 O1 100.37(13)

loop_
_geom_bond_atom_site_label_1
_geom_bond_atom_site_label_2
_geom_bond_distance
C1 C2 1.510(6)
C1 C13 1.522(7)
C2 N1 1.323(6)
C2 C3 1.415(7)
C3 N2 1.372(6)
C3 C4 1.396(6)
C4 C5 1.399(7)
C4 C12 1.512(7)
C5 C6 1.408(7)
C6 C7 1.383(6)
C6 C11 1.505(7)
C7 N2 1.365(6)
C7 C8 1.444(6)
C8 N3 1.309(6)
C8 C9 1.502(7)
C9 C10B 1.467(19)
C9 C10A 1.545(9)
C10A C11 1.487(9)
C10B C11 1.49(2)
C12 C13 1.530(8)
C14 C15 1.414(7)
C14 C19 1.416(6)
C14 N1 1.430(6)
C15 C16 1.389(7)
C15 C20 1.522(7)
C16 C17 1.397(7)
C17 C18 1.377(7)
C18 C19 1.393(7)
C19 C23 1.516(7)
C20 C21 1.537(7)
C20 C22 1.541(7)
C23 C24 1.524(7)
C23 C25 1.534(7)
C26 C27 1.386(7)
C26 C31 1.403(7)
C26 N3 1.436(6)
C27 C28 1.408(7)
C27 C32 1.512(8)
C28 C29 1.360(9)
C29 C30 1.384(10)
C30 C31 1.395(8)
C31 C35 1.506(8)
C32 C33 1.527(10)
C32 C34 1.534(10)
C35 C37 1.522(10)
C35 C36 1.531(8)
C38 N4 1.463(6)
C38 C39 1.498(9)
C39 C40 1.295(11)
C41 C42 1.382(7)
C41 C46 1.384(7)
C41 S1 1.771(5)
C42 C43 1.393(7)
C43 C44 1.398(7)
C44 C45 1.388(9)
C44 C47 1.521(8)
C45 C46 1.393(8)
N1 Fe1 2.188(4)
N2 Fe1 1.986(4)
N3 Fe1 2.221(4)
N4 S1 1.573(4)
N4 Fe1 2.029(4)
O1 S1 1.472(4)
O1 Fe1 2.338(3)
O2 S1 1.447(4)

loop_
_geom_torsion_atom_site_label_1
_geom_torsion_atom_site_label_2
_geom_torsion_atom_site_label_3
_geom_torsion_atom_site_label_4
_geom_torsion
C13 C1 C2 N1 148.6(5)
C13 C1 C2 C3 -29.7(6)
N1 C2 C3 N2 1.8(6)
C1 C2 C3 N2 -179.8(4)
N1 C2 C3 C4 -173.7(4)
C1 C2 C3 C4 4.7(7)
N2 C3 C4 C5 -0.9(7)
C2 C3 C4 C5 174.4(5)
N2 C3 C4 C12 -179.5(4)
C2 C3 C4 C12 -4.2(7)
C3 C4 C5 C6 -4.7(7)
C12 C4 C5 C6 173.9(5)
C4 C5 C6 C7 3.6(7)
C4 C5 C6 C11 -173.4(5)
C5 C6 C7 N2 3.1(7)
C11 C6 C7 N2 -179.8(4)
C5 C6 C7 C8 -168.5(4)
C11 C6 C7 C8 8.6(7)
N2 C7 C8 N3 0.6(6)
C6 C7 C8 N3 172.9(4)
N2 C7 C8 C9 -172.9(4)
C6 C7 C8 C9 -0.6(7)
N3 C8 C9 C10B -158.9(10)
C7 C8 C9 C10B 14.0(11)
N3 C8 C9 C10A 158.4(5)
C7 C8 C9 C10A -28.8(7)
C10B C9 C10A C11 -53.2(12)
C8 C9 C10A C11 52.0(7)
C8 C9 C10B C11 -36.2(17)
C10A C9 C10B C11 56.5(13)
C9 C10A C11 C10B 51.2(11)
C9 C10A C11 C6 -44.9(7)
C9 C10B C11 C10A -58.7(12)
C9 C10B C11 C6 42.3(16)
C7 C6 C11 C10A 15.0(7)
C5 C6 C11 C10A -168.0(5)
C7 C6 C11 C10B -28.2(10)
C5 C6 C11 C10B 148.8(9)
C3 C4 C12 C13 28.9(7)
C5 C4 C12 C13 -149.7(5)
C2 C1 C13 C12 53.9(6)
C4 C12 C13 C1 -54.0(6)
C19 C14 C15 C16 0.7(6)
N1 C14 C15 C16 177.1(4)
C19 C14 C15 C20 -177.4(4)
N1 C14 C15 C20 -1.0(6)
C14 C15 C16 C17 0.0(7)
C20 C15 C16 C17 178.1(4)
C15 C16 C17 C18 -0.3(7)
C16 C17 C18 C19 0.0(7)
C17 C18 C19 C14 0.6(7)
C17 C18 C19 C23 177.4(4)
C15 C14 C19 C18 -1.0(6)
N1 C14 C19 C18 -177.4(4)
C15 C14 C19 C23 -177.8(4)
N1 C14 C19 C23 5.7(6)
C16 C15 C20 C21 -70.1(6)
C14 C15 C20 C21 108.0(5)
C16 C15 C20 C22 52.1(6)
C14 C15 C20 C22 -129.8(5)
C18 C19 C23 C24 30.3(6)
C14 C19 C23 C24 -153.0(4)
C18 C19 C23 C25 -94.2(5)
C14 C19 C23 C25 82.5(5)
C31 C26 C27 C28 2.3(8)
N3 C26 C27 C28 178.9(5)
C31 C26 C27 C32 -177.0(5)
N3 C26 C27 C32 -0.4(8)
C26 C27 C28 C29 -1.6(9)
C32 C27 C28 C29 177.7(6)
C27 C28 C29 C30 0.2(10)
C28 C29 C30 C31 0.4(11)
C29 C30 C31 C26 0.2(9)
C29 C30 C31 C35 -177.7(6)
C27 C26 C31 C30 -1.6(8)
N3 C26 C31 C30 -178.0(5)
C27 C26 C31 C35 176.4(5)
N3 C26 C31 C35 -0.1(8)
C26 C27 C32 C33 -119.3(6)
C28 C27 C32 C33 61.4(8)
C26 C27 C32 C34 116.9(6)
C28 C27 C32 C34 -62.3(7)
C30 C31 C35 C37 -89.8(8)
C26 C31 C35 C37 92.3(7)
C30 C31 C35 C36 33.9(8)
C26 C31 C35 C36 -144.0(5)
N4 C38 C39 C40 130.5(7)
C46 C41 C42 C43 -1.5(8)
S1 C41 C42 C43 175.9(4)
C41 C42 C43 C44 0.5(8)
C42 C43 C44 C45 1.0(9)
C42 C43 C44 C47 -177.9(6)
C43 C44 C45 C46 -1.5(11)
C47 C44 C45 C46 177.4(7)
C42 C41 C46 C45 1.0(9)
S1 C41 C46 C45 -176.5(5)
C44 C45 C46 C41 0.5(11)
C3 C2 N1 C14 -179.6(4)
C1 C2 N1 C14 2.1(7)
C3 C2 N1 Fe1 -6.3(5)
C1 C2 N1 Fe1 175.4(4)
C15 C14 N1 C2 73.8(6)
C19 C14 N1 C2 -109.7(5)
C15 C14 N1 Fe1 -98.6(4)
C19 C14 N1 Fe1 77.9(5)
C6 C7 N2 C3 -8.6(7)
C8 C7 N2 C3 163.8(4)
C6 C7 N2 Fe1 178.9(4)
C8 C7 N2 Fe1 -8.6(5)
C4 C3 N2 C7 7.5(7)
C2 C3 N2 C7 -168.3(4)
C4 C3 N2 Fe1 180.0(3)
C2 C3 N2 Fe1 4.2(5)
C7 C8 N3 C26 -167.9(4)
C9 C8 N3 C26 5.0(7)
C7 C8 N3 Fe1 6.3(5)
C9 C8 N3 Fe1 179.2(4)
C27 C26 N3 C8 88.6(6)
C31 C26 N3 C8 -94.9(6)
C27 C26 N3 Fe1 -84.8(5)
C31 C26 N3 Fe1 91.8(5)
C39 C38 N4 S1 -169.7(4)
C39 C38 N4 Fe1 -13.4(8)
Fe1 O1 S1 O2 115.6(2)
Fe1 O1 S1 N4 -10.8(2)
Fe1 O1 S1 C41 -125.4(2)
C38 N4 S1 O2 49.4(5)
Fe1 N4 S1 O2 -114.5(2)
C38 N4 S1 O1 176.6(4)
Fe1 N4 S1 O1 12.7(2)
C38 N4 S1 C41 -68.4(4)
Fe1 N4 S1 C41 127.7(2)
C42 C41 S1 O2 171.6(4)
C46 C41 S1 O2 -11.0(5)
C42 C41 S1 O1 45.7(5)
C46 C41 S1 O1 -136.9(5)
C42 C41 S1 N4 -64.4(5)
C46 C41 S1 N4 113.1(5)
C7 N2 Fe1 N4 -87.1(4)
C3 N2 Fe1 N4 100.5(4)
C7 N2 Fe1 N1 166.7(4)
C3 N2 Fe1 N1 -5.6(3)
C7 N2 Fe1 N3 9.1(3)
C3 N2 Fe1 N3 -163.3(4)
C7 N2 Fe1 O1 89.6(5)
C3 N2 Fe1 O1 -82.8(5)
C38 N4 Fe1 N2 11.0(6)
S1 N4 Fe1 N2 170.08(18)
C38 N4 Fe1 N1 102.5(5)
S1 N4 Fe1 N1 -98.4(2)
C38 N4 Fe1 N3 -73.0(5)
S1 N4 Fe1 N3 86.1(2)
C38 N4 Fe1 O1 -167.7(5)
S1 N4 Fe1 O1 -8.58(16)
C2 N1 Fe1 N2 6.4(3)
C14 N1 Fe1 N2 179.2(4)
C2 N1 Fe1 N4 -128.3(3)
C14 N1 Fe1 N4 44.5(4)
C2 N1 Fe1 N3 44.4(4)
C14 N1 Fe1 N3 -142.8(3)
C2 N1 Fe1 O1 165.2(3)
C14 N1 Fe1 O1 -22.0(4)
C8 N3 Fe1 N2 -8.1(3)
C26 N3 Fe1 N2 165.6(4)
C8 N3 Fe1 N4 126.8(3)
C26 N3 Fe1 N4 -59.5(4)
C8 N3 Fe1 N1 -46.2(4)
C26 N3 Fe1 N1 127.5(4)
C8 N3 Fe1 O1 -166.5(3)
C26 N3 Fe1 O1 7.2(4)
S1 O1 Fe1 N2 -168.5(3)
S1 O1 Fe1 N4 9.01(17)
S1 O1 Fe1 N1 118.70(17)
S1 O1 Fe1 N3 -92.71(18)
